data_2213506
loop_
_publ_author_name
'Aghabozorg, Hossein'
'Ghasemikhah, Pouya'
'Ghadermazi, Mohammad'
'Soleimannejad, Janet'
'Adams, Harry'

_publ_section_title
;
 Triaqua(pyridine-2,6-dicarboxylato)magnesium(II) dihydrate
;
_journal_coeditor_code PR2003
_journal_issue 5
_journal_name_full 'Acta Crystallographica Section E'
_journal_page_first m1487
_journal_page_last m1489
_journal_paper_doi 10.1107/S160053680701937X
_journal_volume 63
_journal_year 2007
_chemical_formula_iupac '[Mg (C7 H3 O4) (H2 O)3] , 2H2 O'
_chemical_formula_sum 'C7 H13 Mg N O9'
_chemical_formula_weight 279.49
_chemical_name_systematic
;
Triaqua(pyridine-2,6-dicarboxylato)magnesium(II) dihydrate
;
_space_group_IT_number 14
_symmetry_cell_setting monoclinic
_symmetry_space_group_name_Hall '-P 2yn'
_symmetry_space_group_name_H-M 'P 1 21/n 1'
_atom_sites_solution_hydrogens geom
_atom_sites_solution_primary direct
_atom_sites_solution_secondary difmap
_audit_creation_method SHELXL97
_cell_angle_alpha 90.00
_cell_angle_beta 97.383(4)
_cell_angle_gamma 90.00
_cell_formula_units_Z 4
_cell_length_a 8.9229(7)
_cell_length_b 9.9459(8)
_cell_length_c 13.2508(10)
_cell_measurement_reflns_used 17671
_cell_measurement_temperature 150(2)
_cell_measurement_theta_max 27.633
_cell_measurement_theta_min 2.503
_cell_volume 1166.21(16)
_computing_cell_refinement XSCANS
_computing_data_collection 'XSCANS (Bruker, 1998)'
_computing_data_reduction 'SAINT-Plus (Bruker, 1998)'
_computing_molecular_graphics 'SHELXTL (Sheldrick, 1998)'
_computing_publication_material SHELXTL
_computing_structure_refinement 'SHELXL97 (Sheldrick, 1997b)'
_computing_structure_solution 'SHELXS97 (Sheldrick, 1997b)'
_diffrn_ambient_temperature 150(2)
_diffrn_detector_area_resol_mean 100
_diffrn_measured_fraction_theta_full 1.000
_diffrn_measured_fraction_theta_max 0.994
_diffrn_measurement_device_type 'Bruker APEXII'
_diffrn_measurement_method \w
_diffrn_radiation_monochromator graphite
_diffrn_radiation_source 'fine-focus sealed tube'
_diffrn_radiation_type MoK\a
_diffrn_radiation_wavelength 0.71073
_diffrn_reflns_av_R_equivalents 0.0220
_diffrn_reflns_av_sigmaI/netI 0.0096
_diffrn_reflns_limit_h_max 11
_diffrn_reflns_limit_h_min -11
_diffrn_reflns_limit_k_max 13
_diffrn_reflns_limit_k_min -13
_diffrn_reflns_limit_l_max 17
_diffrn_reflns_limit_l_min -17
_diffrn_reflns_number 27484
_diffrn_reflns_theta_full 25.00
_diffrn_reflns_theta_max 27.93
_diffrn_reflns_theta_min 2.57
_diffrn_standards_decay_% 0
_diffrn_standards_number 0
_exptl_absorpt_coefficient_mu 0.194
_exptl_absorpt_correction_T_max 0.9678
_exptl_absorpt_correction_T_min 0.8788
_exptl_absorpt_correction_type multi-scan
_exptl_absorpt_process_details '(SADABS; Sheldrick, 1997a)'
_exptl_crystal_colour colourless
_exptl_crystal_density_diffrn 1.592
_exptl_crystal_density_method 'not measured'
_exptl_crystal_description block
_exptl_crystal_F_000 584
_exptl_crystal_size_max 0.22
_exptl_crystal_size_mid 0.19
_exptl_crystal_size_min 0.17
_refine_diff_density_max 0.360
_refine_diff_density_min -0.326
_refine_ls_extinction_method none
_refine_ls_goodness_of_fit_ref 1.061
_refine_ls_hydrogen_treatment constr
_refine_ls_matrix_type full
_refine_ls_number_parameters 163
_refine_ls_number_reflns 2780
_refine_ls_number_restraints 0
_refine_ls_restrained_S_all 1.061
_refine_ls_R_factor_all 0.0295
_refine_ls_R_factor_gt 0.0275
_refine_ls_shift/su_max 0.001
_refine_ls_shift/su_mean 0.000
_refine_ls_structure_factor_coef Fsqd
_refine_ls_weighting_details 'calc w = 1/[\s^2^(Fo^2^)+(0.0426P)^2^+0.5028P] where P=(Fo^2^+2Fc^2^)/3'
_refine_ls_weighting_scheme calc
_refine_ls_wR_factor_gt 0.0773
_refine_ls_wR_factor_ref 0.0793
_reflns_number_gt 2596
_reflns_number_total 2780
_reflns_threshold_expression I>2\s(I)
_cod_data_source_file pr2003.cif
_cod_data_source_block I
_cod_original_sg_symbol_H-M 'P 21/n'
_cod_database_code 2213506
_cod_database_fobs_code 2213506

loop_
_symmetry_equiv_pos_as_xyz
'x, y, z'
'-x+1/2, y+1/2, -z+1/2'
'-x, -y, -z'
'x-1/2, -y-1/2, z-1/2'

loop_
_atom_site_type_symbol
_atom_site_label
_atom_site_fract_x
_atom_site_fract_y
_atom_site_fract_z
_atom_site_U_iso_or_equiv
_atom_site_adp_type
_atom_site_calc_flag
_atom_site_refinement_flags
_atom_site_occupancy
Mg Mg1 0.94555(4) 0.77757(3) 0.72778(2) 0.01190(10) Uani d . 1
N N1 0.96732(10) 0.75754(8) 0.57207(6) 0.01214(17) Uani d . 1
O O1 0.79253(8) 0.61715(7) 0.67119(6) 0.01531(16) Uani d . 1
O O2 0.70377(10) 0.49507(8) 0.53455(6) 0.02170(18) Uani d . 1
O O3 1.25850(9) 0.99566(8) 0.58303(6) 0.01913(17) Uani d . 1
O O4 1.10602(8) 0.92879(8) 0.69624(6) 0.01589(16) Uani d . 1
O O5 0.76850(8) 0.91036(8) 0.70375(6) 0.01731(17) Uani d . 1
H H5A 0.6811 0.8914 0.6571 0.021 Uiso d R 1
H H5B 0.7438 0.9823 0.7458 0.021 Uiso d R 1
O O6 1.11699(9) 0.64309(8) 0.76000(6) 0.02097(18) Uani d . 1
H H6A 1.1931 0.6452 0.7161 0.025 Uiso d R 1
H H6B 1.1567 0.5966 0.8201 0.025 Uiso d R 1
O O7 0.94305(10) 0.80247(9) 0.87798(6) 0.02146(18) Uani d . 1
H H7A 0.9898 0.7551 0.9359 0.026 Uiso d R 1
H H7B 0.8930 0.8743 0.9071 0.026 Uiso d R 1
O O8 0.63473(9) 0.37721(8) 0.34965(6) 0.01897(17) Uani d . 1
H H8A 0.6551 0.4273 0.4109 0.023 Uiso d R 1
H H8B 0.6021 0.4425 0.2993 0.023 Uiso d R 1
O O9 0.51687(9) 0.83294(8) 0.56894(6) 0.02121(18) Uani d . 1
H H9B 0.4755 0.7589 0.6013 0.025 Uiso d R 1
H H9A 0.4375 0.8973 0.5622 0.025 Uiso d R 1
C C1 0.78414(11) 0.58612(10) 0.57773(8) 0.0141(2) Uani d . 1
C C2 0.88498(11) 0.66661(10) 0.51583(7) 0.01294(19) Uani d . 1
C C3 0.89889(12) 0.64870(11) 0.41319(8) 0.0172(2) Uani d . 1
H H3 0.8382 0.5850 0.3731 0.021 Uiso calc R 1
C C4 1.00462(13) 0.72714(11) 0.37116(8) 0.0177(2) Uani d . 1
H H4 1.0171 0.7168 0.3015 0.021 Uiso calc R 1
C C5 1.09195(12) 0.82055(11) 0.43094(8) 0.0156(2) Uani d . 1
H H5 1.1651 0.8740 0.4034 0.019 Uiso calc R 1
C C6 1.06856(11) 0.83301(10) 0.53218(7) 0.01238(19) Uani d . 1
C C7 1.15228(11) 0.92801(10) 0.60956(8) 0.01370(19) Uani d . 1

loop_
_atom_site_aniso_label
_atom_site_aniso_U_11
_atom_site_aniso_U_22
_atom_site_aniso_U_33
_atom_site_aniso_U_12
_atom_site_aniso_U_13
_atom_site_aniso_U_23
Mg1 0.01321(17) 0.01233(17) 0.01021(17) 0.00017(11) 0.00176(12) -0.00039(11)
N1 0.0128(4) 0.0113(4) 0.0122(4) -0.0001(3) 0.0015(3) 0.0008(3)
O1 0.0185(3) 0.0152(3) 0.0126(3) -0.0037(3) 0.0030(3) 0.0000(3)
O2 0.0281(4) 0.0216(4) 0.0152(4) -0.0130(3) 0.0019(3) -0.0016(3)
O3 0.0183(4) 0.0203(4) 0.0194(4) -0.0081(3) 0.0049(3) -0.0025(3)
O4 0.0174(3) 0.0168(3) 0.0135(3) -0.0036(3) 0.0027(3) -0.0019(3)
O5 0.0164(3) 0.0177(4) 0.0172(4) 0.0042(3) -0.0004(3) -0.0043(3)
O6 0.0205(4) 0.0256(4) 0.0175(4) 0.0104(3) 0.0045(3) 0.0056(3)
O7 0.0283(4) 0.0253(4) 0.0110(3) 0.0112(3) 0.0032(3) 0.0000(3)
O8 0.0247(4) 0.0173(4) 0.0149(4) -0.0007(3) 0.0022(3) -0.0002(3)
O9 0.0194(4) 0.0231(4) 0.0211(4) -0.0038(3) 0.0025(3) -0.0016(3)
C1 0.0155(4) 0.0134(4) 0.0134(4) -0.0017(3) 0.0012(3) 0.0016(3)
C2 0.0142(4) 0.0121(4) 0.0124(4) -0.0010(3) 0.0011(3) 0.0009(3)
C3 0.0215(5) 0.0165(5) 0.0130(5) -0.0042(4) 0.0009(4) -0.0019(4)
C4 0.0230(5) 0.0196(5) 0.0108(4) -0.0013(4) 0.0040(4) -0.0002(4)
C5 0.0170(5) 0.0163(5) 0.0142(5) -0.0013(4) 0.0044(4) 0.0018(4)
C6 0.0125(4) 0.0115(4) 0.0130(4) 0.0000(3) 0.0014(3) 0.0006(3)
C7 0.0138(4) 0.0125(4) 0.0146(4) -0.0004(3) 0.0010(3) -0.0006(3)

loop_
_atom_type_symbol
_atom_type_description
_atom_type_scat_dispersion_real
_atom_type_scat_dispersion_imag
_atom_type_scat_source
C C 0.0033 0.0016 'International Tables Vol C Tables 4.2.6.8 and 6.1.1.4'
H H 0.0000 0.0000 'International Tables Vol C Tables 4.2.6.8 and 6.1.1.4'
N N 0.0061 0.0033 'International Tables Vol C Tables 4.2.6.8 and 6.1.1.4'
O O 0.0106 0.0060 'International Tables Vol C Tables 4.2.6.8 and 6.1.1.4'
Mg Mg 0.0486 0.0363 'International Tables Vol C Tables 4.2.6.8 and 6.1.1.4'

loop_
_geom_angle_atom_site_label_1
_geom_angle_atom_site_label_2
_geom_angle_atom_site_label_3
_geom_angle
_geom_angle_publ_flag
O7 Mg1 O6 88.68(3) yes
O7 Mg1 O5 88.17(3) yes
O6 Mg1 O5 176.49(4) yes
O7 Mg1 N1 175.10(4) yes
O6 Mg1 N1 88.96(3) yes
O5 Mg1 N1 94.30(3) yes
O7 Mg1 O4 101.45(4) yes
O6 Mg1 O4 89.95(3) yes
O5 Mg1 O4 92.19(3) yes
N1 Mg1 O4 74.26(3) yes
O7 Mg1 O1 110.27(4) yes
O6 Mg1 O1 90.68(3) yes
O5 Mg1 O1 88.96(3) yes
N1 Mg1 O1 74.05(3) yes
O4 Mg1 O1 148.28(3) yes
C2 N1 C6 120.88(9) ?
C2 N1 Mg1 119.92(7) ?
C6 N1 Mg1 119.14(7) ?
C1 O1 Mg1 118.14(6) ?
C7 O4 Mg1 118.21(6) ?
Mg1 O5 H5A 121.6 ?
Mg1 O5 H5B 128.7 ?
H5A O5 H5B 107.4 ?
Mg1 O6 H6A 115.7 ?
Mg1 O6 H6B 133.3 ?
H6A O6 H6B 107.8 ?
Mg1 O7 H7A 132.8 ?
Mg1 O7 H7B 124.1 ?
H7A O7 H7B 103.0 ?
H8A O8 H8B 104.5 ?
H9B O9 H9A 103.7 ?
O2 C1 O1 125.62(9) ?
O2 C1 C2 118.68(9) ?
O1 C1 C2 115.68(9) ?
N1 C2 C3 121.43(9) ?
N1 C2 C1 112.21(8) ?
C3 C2 C1 126.32(9) ?
C2 C3 C4 117.92(9) ?
C2 C3 H3 121.0 ?
C4 C3 H3 121.0 ?
C5 C4 C3 120.26(9) ?
C5 C4 H4 119.9 ?
C3 C4 H4 119.9 ?
C6 C5 C4 117.79(9) ?
C6 C5 H5 121.1 ?
C4 C5 H5 121.1 ?
N1 C6 C5 121.70(9) ?
N1 C6 C7 112.45(8) ?
C5 C6 C7 125.85(9) ?
O3 C7 O4 126.73(9) ?
O3 C7 C6 118.06(9) ?
O4 C7 C6 115.20(9) ?

loop_
_geom_bond_atom_site_label_1
_geom_bond_atom_site_label_2
_geom_bond_distance
_geom_bond_publ_flag
Mg1 O7 2.0086(8) yes
Mg1 O6 2.0356(8) yes
Mg1 O5 2.0523(8) yes
Mg1 N1 2.1065(9) yes
Mg1 O4 2.1542(8) yes
Mg1 O1 2.1700(8) yes
N1 C2 1.3313(13) ?
N1 C6 1.3347(13) ?
O1 C1 1.2692(13) yes
O2 C1 1.2475(13) yes
O3 C7 1.2491(13) yes
O4 C7 1.2695(13) yes
O5 H5A 0.9500 ?
O5 H5B 0.9501 ?
O6 H6A 0.9500 ?
O6 H6B 0.9499 ?
O7 H7A 0.9501 ?
O7 H7B 0.9500 ?
O8 H8A 0.9499 ?
O8 H8B 0.9501 ?
O9 H9B 0.9501 ?
O9 H9A 0.9500 ?
C1 C2 1.5208(14) ?
C2 C3 1.3929(14) ?
C3 C4 1.3943(15) ?
C3 H3 0.9500 ?
C4 C5 1.3925(15) ?
C4 H4 0.9500 ?
C5 C6 1.3895(14) ?
C5 H5 0.9500 ?
C6 C7 1.5183(14) ?

loop_
_geom_hbond_atom_site_label_D
_geom_hbond_atom_site_label_H
_geom_hbond_atom_site_label_A
_geom_hbond_site_symmetry_A
_geom_hbond_distance_DH
_geom_hbond_distance_HA
_geom_hbond_distance_DA
_geom_hbond_angle_DHA
O5 H5A O9 . 0.95 1.85 2.7919(11) 173.1
O5 H5B O1 2_656 0.95 1.79 2.7395(10) 176.8
O6 H6A O8 3_766 0.95 1.87 2.8084(11) 167.3
O6 H6B O3 2_746 0.95 1.73 2.6678(11) 171.1
O7 H7A O9 4_676 0.95 1.96 2.8674(11) 160.2
O7 H7B O2 2_656 0.95 1.72 2.6683(11) 175.5
O8 H8A O2 . 0.95 1.77 2.7145(11) 170.5
O8 H8B O4 4_575 0.95 1.87 2.7905(11) 161.1
O9 H9B O8 3_666 0.95 1.84 2.7815(11) 170.2
O9 H9A O3 1_455 0.95 1.92 2.8424(12) 162.1

loop_
_geom_torsion_atom_site_label_1
_geom_torsion_atom_site_label_2
_geom_torsion_atom_site_label_3
_geom_torsion_atom_site_label_4
_geom_torsion
_geom_torsion_publ_flag
O7 Mg1 N1 C2 152.9(4) ?
O6 Mg1 N1 C2 91.71(8) ?
O5 Mg1 N1 C2 -86.98(8) ?
O4 Mg1 N1 C2 -178.05(8) ?
O1 Mg1 N1 C2 0.71(7) ?
O7 Mg1 N1 C6 -24.4(5) ?
O6 Mg1 N1 C6 -85.58(8) ?
O5 Mg1 N1 C6 95.72(8) ?
O4 Mg1 N1 C6 4.66(7) ?
O1 Mg1 N1 C6 -176.59(8) ?
O7 Mg1 O1 C1 -178.05(7) ?
O6 Mg1 O1 C1 -89.20(8) ?
O5 Mg1 O1 C1 94.29(8) ?
N1 Mg1 O1 C1 -0.48(7) ?
O4 Mg1 O1 C1 1.80(11) ?
O7 Mg1 O4 C7 169.71(7) ?
O6 Mg1 O4 C7 81.07(8) ?
O5 Mg1 O4 C7 -101.72(8) ?
N1 Mg1 O4 C7 -7.87(7) ?
O1 Mg1 O4 C7 -10.14(11) ?
Mg1 O1 C1 O2 178.70(8) ?
Mg1 O1 C1 C2 0.22(12) ?
C6 N1 C2 C3 -1.36(15) ?
Mg1 N1 C2 C3 -178.60(8) ?
C6 N1 C2 C1 176.44(8) ?
Mg1 N1 C2 C1 -0.81(11) ?
O2 C1 C2 N1 -178.23(9) ?
O1 C1 C2 N1 0.36(13) ?
O2 C1 C2 C3 -0.56(16) yes
O1 C1 C2 C3 178.03(10) yes
N1 C2 C3 C4 1.40(16) ?
C1 C2 C3 C4 -176.07(10) ?
C2 C3 C4 C5 -0.39(16) ?
C3 C4 C5 C6 -0.63(16) ?
C2 N1 C6 C5 0.26(15) ?
Mg1 N1 C6 C5 177.53(8) ?
C2 N1 C6 C7 -178.83(9) ?
Mg1 N1 C6 C7 -1.56(11) ?
C4 C5 C6 N1 0.73(15) ?
C4 C5 C6 C7 179.69(9) ?
Mg1 O4 C7 O3 -169.87(8) ?
Mg1 O4 C7 C6 9.48(11) ?
N1 C6 C7 O3 174.19(9) ?
C5 C6 C7 O3 -4.86(15) yes
N1 C6 C7 O4 -5.23(12) ?
C5 C6 C7 O4 175.73(10) yes
